data_7230965
loop_
_publ_author_name
'Wang, Xiuli'
'Bai, Xue'
'Lin, Hongyan'
'Sun, Junjun'
'Wang, Xiang'
'Liu, Guocheng'

_publ_section_title
;
 A series of new polyoxometalate-based metal--organic complexes with
 different rigid pyridyl-bis(triazole) ligands: assembly, structures and
 electrochemical properties
;
_journal_issue 40
_journal_name_full 'RSC Advances'
_journal_page_first 22676
_journal_paper_doi 10.1039/C8RA03277G
_journal_volume 8
_journal_year 2018
_chemical_formula_sum 'C18 H40 Co3 Mo6 N14 O37 Te'
_chemical_formula_weight 1924.67
_space_group_crystal_system triclinic
_space_group_IT_number 2
_space_group_name_Hall '-P 1'
_space_group_name_H-M_alt 'P -1'
_symmetry_space_group_name_Hall '-P 1'
_symmetry_space_group_name_H-M 'P -1'
_atom_sites_solution_hydrogens mixed
_audit_creation_method SHELXL-2014/7
_audit_update_record
;
2018-06-11 deposited with the CCDC.
2018-06-12 downloaded from the CCDC.
;
_cell_angle_alpha 100.8430(10)
_cell_angle_beta 97.7960(10)
_cell_angle_gamma 94.7390(10)
_cell_formula_units_Z 2
_cell_length_a 10.9220(6)
_cell_length_b 11.0630(5)
_cell_length_c 21.2740(10)
_cell_measurement_reflns_used 3210
_cell_measurement_temperature 293(2)
_cell_measurement_theta_max 28.2578
_cell_measurement_theta_min 2.5201
_cell_volume 2485.8(2)
_computing_cell_refinement 'SAINT v8.34A (Bruker, 2013)'
_computing_data_collection 'Bruker Smart'
_computing_data_reduction 'SAINT v8.34A (Bruker, 2013)'
_computing_molecular_graphics 'Bruker SHELXTL'
_computing_publication_material 'Bruker SHELXTL'
_computing_structure_refinement 'SHELXL-2014/7 (Sheldrick, 2014)'
_computing_structure_solution 'XT, VERSION 2014/5'
_diffrn_ambient_temperature 293(2)
_diffrn_measured_fraction_theta_full 0.998
_diffrn_measured_fraction_theta_max 0.992
_diffrn_measurement_device_type 'Bruker Smart Apex II'
_diffrn_measurement_method 'w scans'
_diffrn_radiation_type MoK\a
_diffrn_radiation_wavelength 0.71069
_diffrn_reflns_av_R_equivalents 0.0258
_diffrn_reflns_av_unetI/netI 0.0566
_diffrn_reflns_Laue_measured_fraction_full 0.998
_diffrn_reflns_Laue_measured_fraction_max 0.992
_diffrn_reflns_limit_h_max 14
_diffrn_reflns_limit_h_min -12
_diffrn_reflns_limit_k_max 14
_diffrn_reflns_limit_k_min -14
_diffrn_reflns_limit_l_max 18
_diffrn_reflns_limit_l_min -28
_diffrn_reflns_number 18586
_diffrn_reflns_point_group_measured_fraction_full 0.998
_diffrn_reflns_point_group_measured_fraction_max 0.992
_diffrn_reflns_theta_full 25.240
_diffrn_reflns_theta_max 28.296
_diffrn_reflns_theta_min 1.886
_exptl_absorpt_coefficient_mu 3.130
_exptl_absorpt_correction_T_max 0.7457
_exptl_absorpt_correction_T_min 0.6422
_exptl_absorpt_correction_type multi-scan
_exptl_absorpt_process_details
;
SADABS-Bruker AXS area detector scaling and absorption correction
;
_exptl_crystal_colour pink
_exptl_crystal_density_diffrn 2.571
_exptl_crystal_description block
_exptl_crystal_F_000 1854
_exptl_crystal_size_max 0.190
_exptl_crystal_size_mid 0.180
_exptl_crystal_size_min 0.170
_refine_diff_density_max 1.199
_refine_diff_density_min -0.887
_refine_diff_density_rms 0.161
_refine_ls_extinction_method none
_refine_ls_goodness_of_fit_ref 0.989
_refine_ls_hydrogen_treatment constr
_refine_ls_matrix_type full
_refine_ls_number_parameters 712
_refine_ls_number_reflns 12274
_refine_ls_number_restraints 0
_refine_ls_restrained_S_all 0.989
_refine_ls_R_factor_all 0.0725
_refine_ls_R_factor_gt 0.0392
_refine_ls_shift/su_max 0.001
_refine_ls_shift/su_mean 0.000
_refine_ls_structure_factor_coef Fsqd
_refine_ls_weighting_details 'w=1/[\s^2^(Fo^2^)+(0.0300P)^2^] where P=(Fo^2^+2Fc^2^)/3'
_refine_ls_weighting_scheme calc
_refine_ls_wR_factor_gt 0.0736
_refine_ls_wR_factor_ref 0.0864
_reflns_Friedel_coverage 0.000
_reflns_number_gt 8090
_reflns_number_total 12274
_reflns_threshold_expression 'I > 2\s(I)'
_cod_data_source_file c8ra03277g2.cif
_cod_data_source_block 2
_cod_database_code 7230965
_shelx_shelxl_version_number 2014/7
_shelx_space_group_comment
;
The symmetry employed for this shelxl refinement is uniquely defined
by the following loop, which should always be used as a source of
symmetry information in preference to the above space-group names.
They are only intended as comments.
;
_shelx_estimated_absorpt_t_min 0.588
_shelx_estimated_absorpt_t_max 0.618

loop_
_space_group_symop_operation_xyz
'x, y, z'
'-x, -y, -z'

loop_
_atom_site_label
_atom_site_type_symbol
_atom_site_fract_x
_atom_site_fract_y
_atom_site_fract_z
_atom_site_U_iso_or_equiv
_atom_site_adp_type
_atom_site_occupancy
_atom_site_site_symmetry_order
_atom_site_calc_flag
_atom_site_refinement_flags_posn
_atom_site_refinement_flags_adp
Te1 Te 0.73949(3) 0.49991(3) 0.25350(2) 0.01187(7) Uani 1 1 d . .
Mo1 Mo 0.78736(4) 0.22150(4) 0.28202(2) 0.01419(10) Uani 1 1 d . .
Mo2 Mo 0.75102(4) 0.55761(4) 0.10959(2) 0.01623(10) Uani 1 1 d . .
Mo3 Mo 0.81096(4) 0.28951(4) 0.14015(2) 0.01474(10) Uani 1 1 d . .
Mo4 Mo 0.72386(4) 0.44118(4) 0.39670(2) 0.01456(10) Uani 1 1 d . .
Mo5 Mo 0.68425(4) 0.77579(4) 0.22302(2) 0.01469(10) Uani 1 1 d . .
Mo6 Mo 0.66848(4) 0.71329(4) 0.36644(2) 0.01501(10) Uani 1 1 d . .
Co1 Co 0.84875(6) 0.70959(6) 0.51886(3) 0.01731(15) Uani 1 1 d . .
Co2 Co 0.66104(7) 0.29152(6) -0.01954(3) 0.01899(16) Uani 1 1 d . .
O1 O 0.8177(3) 0.5282(3) 0.46548(16) 0.0226(8) Uani 1 1 d . .
O1W O 0.6644(3) 0.6698(3) 0.53723(16) 0.0236(8) Uani 1 1 d . .
H1WA H 0.6426 0.7417 0.5485 0.035 Uiso 1 1 d R U
H1WB H 0.6074 0.6434 0.5050 0.035 Uiso 1 1 d R U
O2 O 0.7672(3) 0.7733(3) 0.43963(16) 0.0225(8) Uani 1 1 d . .
O2W O 0.9186(3) 0.6357(3) 0.59563(16) 0.0267(9) Uani 1 1 d . .
H2WA H 0.9966 0.6507 0.6082 0.040 Uiso 1 1 d R U
H2WB H 0.8871 0.5835 0.6152 0.040 Uiso 1 1 d R U
O3 O 0.7211(3) 0.2295(3) 0.06562(16) 0.0230(8) Uani 1 1 d . .
O3W O 0.6166(3) 0.3701(3) -0.09967(16) 0.0297(9) Uani 1 1 d . .
H3WA H 0.6582 0.3509 -0.1304 0.045 Uiso 1 1 d R U
H3WB H 0.5385 0.3624 -0.1120 0.045 Uiso 1 1 d R U
O4 O 0.6641(3) 0.4690(3) 0.03923(16) 0.0237(8) Uani 1 1 d . .
O4W O 0.8480(3) 0.3350(3) -0.02607(17) 0.0273(9) Uani 1 1 d . .
H4WA H 0.8988 0.3552 0.0091 0.041 Uiso 1 1 d R U
H4WB H 0.8692 0.2758 -0.0526 0.041 Uiso 1 1 d R U
O5 O 0.8079(3) 0.5739(3) 0.34061(15) 0.0148(7) Uani 1 1 d . .
O6 O 0.6119(3) 0.6103(3) 0.26528(15) 0.0147(7) Uani 1 1 d . .
O7 O 0.7518(3) 0.8108(3) 0.31458(15) 0.0178(8) Uani 1 1 d . .
O8 O 0.6304(3) 0.6606(3) 0.13986(16) 0.0188(8) Uani 1 1 d . .
O9 O 0.8752(3) 0.4423(3) 0.12115(15) 0.0171(7) Uani 1 1 d . .
O10 O 0.7233(3) 0.1901(3) 0.19007(15) 0.0163(7) Uani 1 1 d . .
O11 O 0.8406(3) 0.3319(3) 0.36601(15) 0.0176(8) Uani 1 1 d . .
O12 O 0.6034(3) 0.5606(3) 0.38832(15) 0.0176(8) Uani 1 1 d . .
O13 O 0.8667(3) 0.3890(3) 0.24302(15) 0.0146(7) Uani 1 1 d . .
O14 O 0.8175(3) 0.6279(3) 0.21617(15) 0.0152(7) Uani 1 1 d . .
O15 O 0.6579(3) 0.3729(3) 0.29047(15) 0.0144(7) Uani 1 1 d . .
O16 O 0.7816(3) 0.8800(3) 0.19905(17) 0.0275(9) Uani 1 1 d . .
O17 O 0.9262(3) 0.1598(3) 0.28188(16) 0.0244(9) Uani 1 1 d . .
O18 O 0.6713(3) 0.4241(3) 0.16614(15) 0.0141(7) Uani 1 1 d . .
O19 O 0.5372(4) 0.7841(3) 0.37075(18) 0.0290(9) Uani 1 1 d . .
O20 O 0.6242(3) 0.3398(3) 0.42188(17) 0.0276(9) Uani 1 1 d . .
O21 O 0.6873(3) 0.1152(3) 0.30247(17) 0.0248(9) Uani 1 1 d . .
O22 O 0.5462(3) 0.8376(3) 0.22516(16) 0.0244(9) Uani 1 1 d . .
O23 O 0.8494(4) 0.6629(3) 0.08638(17) 0.0293(9) Uani 1 1 d . .
O24 O 0.9444(3) 0.2201(3) 0.14003(17) 0.0259(9) Uani 1 1 d . .
N1 N 1.0299(4) 0.7602(4) 0.5006(2) 0.0211(10) Uani 1 1 d . .
N2 N 0.8937(4) 0.8917(4) 0.57775(19) 0.0169(9) Uani 1 1 d . .
N3 N 1.0415(4) 1.0362(4) 0.6248(2) 0.0228(10) Uani 1 1 d . .
H3 H 1.1136 1.0784 0.6340 0.027 Uiso 1 1 d R U
N4 N 0.9409(4) 1.0671(4) 0.6532(2) 0.0251(11) Uani 1 1 d . .
N5 N 0.6910(5) 1.0500(4) 0.6858(2) 0.0297(11) Uani 1 1 d . .
N6 N 0.5698(4) 1.0081(4) 0.6816(2) 0.0324(12) Uani 1 1 d . .
H6 H 0.5210 1.0392 0.7073 0.039 Uiso 1 1 d R U
N7 N 0.6325(4) 0.8891(4) 0.6027(2) 0.0270(11) Uani 1 1 d . .
N8 N 0.4779(4) 0.2321(4) -0.0102(2) 0.0222(10) Uani 1 1 d . .
N9 N 0.6306(4) 0.1093(4) -0.08226(19) 0.0195(9) Uani 1 1 d . .
N10 N 0.5927(4) -0.0646(4) -0.1597(2) 0.0248(11) Uani 1 1 d . .
N11 N 0.4882(4) -0.0395(4) -0.1337(2) 0.0225(10) Uani 1 1 d . .
H11 H 0.4175 -0.0842 -0.1449 0.027 Uiso 1 1 d R U
N12 N 0.8455(4) -0.0337(4) -0.1882(2) 0.0267(11) Uani 1 1 d . .
N13 N 0.9903(5) 0.1081(5) -0.1332(2) 0.0390(13) Uani 1 1 d . .
H13 H 1.0613 0.1522 -0.1218 0.047 Uiso 1 1 d R U
N14 N 0.8910(4) 0.1257(4) -0.1033(2) 0.0301(12) Uani 1 1 d . .
C1 C 1.0893(6) 0.6949(5) 0.4569(3) 0.0309(14) Uani 1 1 d . .
H1 H 1.0487 0.6214 0.4311 0.037 Uiso 1 1 calc R U
C2 C 1.2089(6) 0.7330(5) 0.4488(3) 0.0368(15) Uani 1 1 d . .
H2 H 1.2479 0.6858 0.4181 0.044 Uiso 1 1 calc R U
C3 C 1.2690(5) 0.8406(5) 0.4862(3) 0.0329(14) Uani 1 1 d . .
H3A H 1.3494 0.8675 0.4812 0.039 Uiso 1 1 calc R U
C4 C 1.2096(5) 0.9095(5) 0.5318(3) 0.0290(13) Uani 1 1 d . .
H4 H 1.2497 0.9826 0.5582 0.035 Uiso 1 1 calc R U
C5 C 1.0904(5) 0.8680(5) 0.5372(2) 0.0202(11) Uani 1 1 d . .
C6 C 1.0128(5) 0.9320(5) 0.5809(2) 0.0216(12) Uani 1 1 d . .
C7 C 0.8521(5) 0.9774(5) 0.6226(2) 0.0212(12) Uani 1 1 d . .
C8 C 0.7258(5) 0.9746(4) 0.6367(2) 0.0168(11) Uani 1 1 d . .
C9 C 0.5359(5) 0.9129(5) 0.6324(3) 0.0303(14) Uani 1 1 d . .
H9 H 0.4568 0.8697 0.6206 0.036 Uiso 1 1 calc R U
C10 C 0.4115(6) 0.2897(6) 0.0323(3) 0.0368(15) Uani 1 1 d . .
H10 H 0.4456 0.3650 0.0587 0.044 Uiso 1 1 calc R U
C11 C 0.2937(6) 0.2410(6) 0.0382(3) 0.0448(18) Uani 1 1 d . .
H11A H 0.2499 0.2831 0.0684 0.054 Uiso 1 1 calc R U
C12 C 0.2429(6) 0.1325(6) 0.0001(3) 0.0404(16) Uani 1 1 d . .
H12 H 0.1643 0.0985 0.0041 0.048 Uiso 1 1 calc R U
C13 C 0.3088(5) 0.0717(5) -0.0452(3) 0.0337(14) Uani 1 1 d . .
H13A H 0.2740 -0.0017 -0.0733 0.040 Uiso 1 1 calc R U
C14 C 0.4272(5) 0.1227(5) -0.0475(2) 0.0179(11) Uani 1 1 d . .
C15 C 0.5110(5) 0.0643(5) -0.0883(2) 0.0181(11) Uani 1 1 d . .
C16 C 0.6766(5) 0.0273(5) -0.1267(2) 0.0188(11) Uani 1 1 d . .
C17 C 0.8045(5) 0.0381(4) -0.1387(2) 0.0193(11) Uani 1 1 d . .
C18 C 0.9631(5) 0.0123(5) -0.1832(3) 0.0231(12) Uani 1 1 d . .
H18 H 1.0183 -0.0176 -0.2104 0.028 Uiso 1 1 calc R U
Co3 Co 0.27099(7) 0.39703(7) 0.27178(3) 0.02211(17) Uani 1 1 d . .
O5W O 0.4155(3) 0.2940(4) 0.2519(2) 0.0424(12) Uani 1 1 d . .
H5WA H 0.4082 0.2511 0.2138 0.064 Uiso 1 1 d R U
H5WB H 0.4929 0.3172 0.2625 0.064 Uiso 1 1 d R U
O6W O 0.3554(3) 0.4674(3) 0.36767(17) 0.0275(9) Uani 1 1 d . .
H6WA H 0.3574 0.4370 0.4016 0.041 Uiso 1 1 d R U
H6WB H 0.4259 0.5102 0.3744 0.041 Uiso 1 1 d R U
O7W O 0.3623(4) 0.5493(4) 0.2494(2) 0.0410(11) Uani 1 1 d . .
H7WA H 0.3319 0.6095 0.2357 0.061 Uiso 1 1 d R U
H7WB H 0.4387 0.5713 0.2494 0.061 Uiso 1 1 d R U
O8W O 0.1872(3) 0.2353(3) 0.29194(17) 0.0286(9) Uani 1 1 d . .
H8WA H 0.1744 0.1695 0.2629 0.043 Uiso 1 1 d R U
H8WB H 0.1113 0.2421 0.2952 0.043 Uiso 1 1 d R U
O9W O 0.1834(4) 0.3420(4) 0.17664(17) 0.0380(11) Uani 1 1 d . .
H9WA H 0.1176 0.2924 0.1627 0.057 Uiso 1 1 d R U
H9WB H 0.1721 0.3961 0.1535 0.057 Uiso 1 1 d R U
O10W O 0.1117(3) 0.4845(3) 0.29653(17) 0.0268(9) Uani 1 1 d . .
H10A H 0.1025 0.5595 0.2950 0.040 Uiso 1 1 d R U
H10B H 0.0395 0.4489 0.2798 0.040 Uiso 1 1 d R U
O11W O 0.0966(5) 0.4595(6) 0.0771(4) 0.149(4) Uani 1 1 d . .
H11B H 0.1082 0.5354 0.0749 0.223 Uiso 1 1 d R U
H11C H 0.0470 0.4949 0.1003 0.223 Uiso 1 1 d R U
O12W O 0.2629(4) 0.7360(4) 0.2028(2) 0.0455(12) Uani 1 1 d . .
H12A H 0.2657 0.7954 0.2350 0.068 Uiso 1 1 d R U
H12B H 0.1879 0.7032 0.1956 0.068 Uiso 1 1 d R U
O13W O 0.0606(3) 0.7001(3) 0.26093(19) 0.0348(10) Uani 1 1 d . .
H13B H -0.0168 0.6855 0.2465 0.052 Uiso 1 1 d R U
H13C H 0.0530 0.7605 0.2909 0.052 Uiso 1 1 d R U

loop_
_atom_site_aniso_label
_atom_site_aniso_U_11
_atom_site_aniso_U_22
_atom_site_aniso_U_33
_atom_site_aniso_U_23
_atom_site_aniso_U_13
_atom_site_aniso_U_12
Te1 0.01159(16) 0.01078(14) 0.01226(16) 0.00036(11) 0.00133(11) 0.00099(11)
Mo1 0.0140(2) 0.0120(2) 0.0159(2) 0.00112(17) 0.00208(16) 0.00148(17)
Mo2 0.0206(2) 0.0131(2) 0.0137(2) 0.00052(17) 0.00207(17) 0.00077(18)
Mo3 0.0154(2) 0.0132(2) 0.0143(2) -0.00023(17) 0.00148(16) 0.00186(17)
Mo4 0.0168(2) 0.0129(2) 0.0129(2) 0.00080(17) 0.00145(16) 0.00068(17)
Mo5 0.0167(2) 0.0119(2) 0.0151(2) 0.00144(17) 0.00246(17) 0.00200(17)
Mo6 0.0169(2) 0.0128(2) 0.0141(2) 0.00015(17) 0.00154(17) 0.00211(17)
Co1 0.0168(4) 0.0173(4) 0.0152(4) -0.0007(3) 0.0005(3) -0.0007(3)
Co2 0.0199(4) 0.0182(4) 0.0158(4) -0.0015(3) 0.0010(3) -0.0011(3)
O1 0.028(2) 0.0220(19) 0.016(2) 0.0015(15) 0.0000(15) 0.0045(16)
O1W 0.021(2) 0.023(2) 0.024(2) -0.0004(16) 0.0018(15) -0.0015(16)
O2 0.031(2) 0.0148(18) 0.019(2) 0.0018(15) -0.0001(16) -0.0021(16)
O2W 0.021(2) 0.032(2) 0.026(2) 0.0095(17) -0.0020(16) -0.0024(17)
O3 0.028(2) 0.0212(19) 0.017(2) -0.0009(15) 0.0010(15) 0.0000(16)
O3W 0.028(2) 0.041(2) 0.021(2) 0.0073(18) 0.0009(16) 0.0067(19)
O4 0.028(2) 0.023(2) 0.015(2) -0.0041(15) -0.0006(15) 0.0040(16)
O4W 0.018(2) 0.033(2) 0.026(2) -0.0031(17) 0.0021(16) -0.0041(17)
O5 0.0161(18) 0.0133(17) 0.0137(18) 0.0032(14) -0.0007(13) -0.0012(14)
O6 0.0148(18) 0.0120(17) 0.0162(18) 0.0017(13) 0.0009(13) 0.0016(14)
O7 0.0198(19) 0.0134(17) 0.0174(19) 0.0016(14) -0.0011(14) -0.0038(14)
O8 0.0159(19) 0.0179(18) 0.021(2) 0.0025(15) -0.0027(14) 0.0048(15)
O9 0.0173(19) 0.0177(18) 0.0187(19) 0.0062(14) 0.0067(14) 0.0031(15)
O10 0.0152(18) 0.0112(17) 0.0202(19) 0.0015(14) 0.0002(14) -0.0040(14)
O11 0.0146(18) 0.0177(18) 0.0186(19) 0.0018(14) -0.0018(14) 0.0031(14)
O12 0.0157(19) 0.0152(18) 0.022(2) 0.0030(14) 0.0049(14) 0.0014(14)
O13 0.0147(18) 0.0131(17) 0.0138(18) -0.0017(13) 0.0001(13) 0.0024(14)
O14 0.0145(18) 0.0112(17) 0.0180(18) -0.0018(14) 0.0042(13) -0.0015(14)
O15 0.0112(17) 0.0151(17) 0.0169(18) 0.0040(14) 0.0021(13) 0.0001(14)
O16 0.033(2) 0.021(2) 0.027(2) 0.0035(17) 0.0073(17) -0.0033(17)
O17 0.023(2) 0.026(2) 0.024(2) 0.0013(16) 0.0014(15) 0.0090(16)
O18 0.0142(18) 0.0119(17) 0.0137(18) 0.0006(13) -0.0016(13) -0.0013(13)
O19 0.029(2) 0.027(2) 0.033(2) 0.0071(17) 0.0080(17) 0.0111(18)
O20 0.028(2) 0.028(2) 0.028(2) 0.0074(17) 0.0089(17) -0.0003(17)
O21 0.028(2) 0.0188(19) 0.029(2) 0.0057(16) 0.0101(16) -0.0019(16)
O22 0.025(2) 0.024(2) 0.023(2) -0.0008(16) 0.0017(16) 0.0088(16)
O23 0.035(2) 0.024(2) 0.030(2) 0.0068(17) 0.0087(17) -0.0050(18)
O24 0.021(2) 0.024(2) 0.035(2) 0.0057(17) 0.0106(16) 0.0066(16)
N1 0.018(2) 0.019(2) 0.023(2) -0.0036(19) 0.0052(18) 0.0000(18)
N2 0.016(2) 0.016(2) 0.017(2) 0.0000(17) 0.0006(17) 0.0025(17)
N3 0.018(2) 0.017(2) 0.029(3) -0.0035(19) 0.0006(19) -0.0057(18)
N4 0.023(3) 0.019(2) 0.028(3) -0.0072(19) 0.0067(19) 0.0015(19)
N5 0.031(3) 0.028(3) 0.028(3) 0.000(2) 0.004(2) 0.008(2)
N6 0.026(3) 0.035(3) 0.037(3) 0.003(2) 0.014(2) 0.010(2)
N7 0.022(3) 0.027(3) 0.028(3) -0.006(2) 0.0113(19) -0.003(2)
N8 0.027(3) 0.022(2) 0.017(2) 0.0005(18) 0.0053(18) 0.004(2)
N9 0.019(2) 0.017(2) 0.021(2) 0.0018(18) 0.0042(18) -0.0017(18)
N10 0.021(3) 0.023(2) 0.027(3) -0.008(2) 0.0075(19) -0.0005(19)
N11 0.016(2) 0.019(2) 0.028(3) -0.0039(19) 0.0038(18) -0.0053(18)
N12 0.027(3) 0.025(3) 0.026(3) -0.001(2) 0.007(2) 0.003(2)
N13 0.023(3) 0.040(3) 0.051(4) 0.001(3) 0.010(2) -0.005(2)
N14 0.013(2) 0.030(3) 0.041(3) -0.005(2) 0.006(2) -0.003(2)
C1 0.032(3) 0.030(3) 0.027(3) -0.008(3) 0.006(2) 0.005(3)
C2 0.041(4) 0.036(4) 0.035(4) 0.000(3) 0.017(3) 0.011(3)
C3 0.021(3) 0.035(3) 0.045(4) 0.010(3) 0.014(3) 0.001(3)
C4 0.018(3) 0.028(3) 0.040(4) 0.007(3) 0.002(2) -0.002(2)
C5 0.020(3) 0.021(3) 0.022(3) 0.006(2) 0.005(2) 0.007(2)
C6 0.015(3) 0.019(3) 0.026(3) 0.001(2) 0.000(2) -0.005(2)
C7 0.023(3) 0.020(3) 0.021(3) 0.005(2) 0.001(2) 0.004(2)
C8 0.015(3) 0.017(3) 0.017(3) 0.000(2) 0.002(2) 0.002(2)
C9 0.023(3) 0.025(3) 0.041(4) -0.001(3) 0.013(3) -0.003(2)
C10 0.031(4) 0.042(4) 0.033(4) -0.008(3) 0.011(3) 0.002(3)
C11 0.042(4) 0.059(5) 0.038(4) 0.001(3) 0.029(3) 0.015(4)
C12 0.025(4) 0.042(4) 0.060(5) 0.011(3) 0.023(3) 0.000(3)
C13 0.017(3) 0.033(3) 0.053(4) 0.010(3) 0.011(3) 0.000(3)
C14 0.017(3) 0.023(3) 0.016(3) 0.007(2) 0.004(2) 0.002(2)
C15 0.013(3) 0.020(3) 0.021(3) 0.005(2) 0.003(2) -0.002(2)
C16 0.017(3) 0.019(3) 0.021(3) 0.006(2) 0.006(2) -0.005(2)
C17 0.020(3) 0.013(2) 0.024(3) 0.001(2) 0.004(2) 0.000(2)
C18 0.018(3) 0.019(3) 0.033(3) 0.000(2) 0.011(2) 0.004(2)
Co3 0.0169(4) 0.0248(4) 0.0230(4) 0.0017(3) 0.0029(3) 0.0005(3)
O5W 0.015(2) 0.038(2) 0.060(3) -0.022(2) 0.0019(19) 0.0030(18)
O6W 0.022(2) 0.030(2) 0.028(2) 0.0064(17) 0.0020(16) -0.0040(17)
O7W 0.017(2) 0.043(3) 0.068(3) 0.029(2) 0.003(2) -0.0036(19)
O8W 0.022(2) 0.025(2) 0.037(2) -0.0017(17) 0.0089(17) 0.0003(17)
O9W 0.029(2) 0.055(3) 0.024(2) 0.003(2) -0.0009(17) -0.009(2)
O10W 0.015(2) 0.029(2) 0.036(2) 0.0039(17) 0.0019(16) 0.0009(16)
O11W 0.046(4) 0.152(7) 0.321(11) 0.186(7) 0.071(5) 0.046(4)
O12W 0.042(3) 0.045(3) 0.049(3) 0.004(2) 0.011(2) 0.003(2)
O13W 0.022(2) 0.024(2) 0.051(3) -0.0065(19) 0.0051(18) -0.0001(17)

loop_
_atom_type_symbol
_atom_type_description
_atom_type_scat_dispersion_real
_atom_type_scat_dispersion_imag
_atom_type_scat_source
C C 0.0033 0.0016 'International Tables Vol C Tables 4.2.6.8 and 6.1.1.4'
H H 0.0000 0.0000 'International Tables Vol C Tables 4.2.6.8 and 6.1.1.4'
Co Co 0.3494 0.9721 'International Tables Vol C Tables 4.2.6.8 and 6.1.1.4'
Mo Mo -1.6832 0.6857 'International Tables Vol C Tables 4.2.6.8 and 6.1.1.4'
N N 0.0061 0.0033 'International Tables Vol C Tables 4.2.6.8 and 6.1.1.4'
O O 0.0106 0.0060 'International Tables Vol C Tables 4.2.6.8 and 6.1.1.4'
Te Te -0.5308 1.6751 'International Tables Vol C Tables 4.2.6.8 and 6.1.1.4'

loop_
_geom_angle_atom_site_label_1
_geom_angle_atom_site_label_2
_geom_angle_atom_site_label_3
_geom_angle
O5 Te1 O18 179.43(14)
O5 Te1 O13 94.08(13)
O18 Te1 O13 85.45(13)
O5 Te1 O6 85.30(13)
O18 Te1 O6 95.16(13)
O13 Te1 O6 179.13(14)
O5 Te1 O14 95.07(13)
O18 Te1 O14 85.30(13)
O13 Te1 O14 96.12(14)
O6 Te1 O14 84.56(14)
O5 Te1 O15 85.34(13)
O18 Te1 O15 94.30(13)
O13 Te1 O15 85.01(14)
O6 Te1 O15 94.32(13)
O14 Te1 O15 178.77(14)
O21 Mo1 O17 106.09(17)
O21 Mo1 O10 97.51(15)
O17 Mo1 O10 101.50(15)
O21 Mo1 O11 100.47(15)
O17 Mo1 O11 93.67(15)
O10 Mo1 O11 152.22(14)
O21 Mo1 O15 94.73(15)
O17 Mo1 O15 156.97(14)
O10 Mo1 O15 85.04(12)
O11 Mo1 O15 72.57(12)
O21 Mo1 O13 162.18(15)
O17 Mo1 O13 90.93(15)
O10 Mo1 O13 73.44(12)
O11 Mo1 O13 83.26(12)
O15 Mo1 O13 69.58(11)
O23 Mo2 O4 106.74(17)
O23 Mo2 O8 100.57(17)
O4 Mo2 O8 100.29(15)
O23 Mo2 O9 94.90(16)
O4 Mo2 O9 96.80(15)
O8 Mo2 O9 152.49(14)
O23 Mo2 O14 94.16(14)
O4 Mo2 O14 159.07(15)
O8 Mo2 O14 74.26(13)
O9 Mo2 O14 82.10(12)
O23 Mo2 O18 161.85(15)
O4 Mo2 O18 88.96(14)
O8 Mo2 O18 85.07(13)
O9 Mo2 O18 73.80(13)
O14 Mo2 O18 70.59(11)
O24 Mo3 O3 106.06(17)
O24 Mo3 O9 97.28(16)
O3 Mo3 O9 97.72(15)
O24 Mo3 O10 99.34(16)
O3 Mo3 O10 97.08(15)
O9 Mo3 O10 153.71(14)
O24 Mo3 O13 92.61(14)
O3 Mo3 O13 160.87(15)
O9 Mo3 O13 83.72(12)
O10 Mo3 O13 75.33(12)
O24 Mo3 O18 162.05(14)
O3 Mo3 O18 91.05(14)
O9 Mo3 O18 74.61(13)
O10 Mo3 O18 83.52(13)
O13 Mo3 O18 70.85(11)
O20 Mo4 O1 107.21(17)
O20 Mo4 O11 100.13(16)
O1 Mo4 O11 98.99(15)
O20 Mo4 O12 94.28(16)
O1 Mo4 O12 96.61(15)
O11 Mo4 O12 154.53(14)
O20 Mo4 O15 95.92(14)
O1 Mo4 O15 156.73(14)
O11 Mo4 O15 73.86(12)
O12 Mo4 O15 83.90(12)
O20 Mo4 O5 163.25(14)
O1 Mo4 O5 87.00(14)
O11 Mo4 O5 85.96(13)
O12 Mo4 O5 74.87(13)
O15 Mo4 O5 70.61(11)
O16 Mo5 O22 106.17(18)
O16 Mo5 O7 98.41(15)
O22 Mo5 O7 100.63(15)
O16 Mo5 O8 99.49(15)
O22 Mo5 O8 95.31(15)
O7 Mo5 O8 151.62(14)
O16 Mo5 O14 93.91(15)
O22 Mo5 O14 158.28(14)
O7 Mo5 O14 84.16(13)
O8 Mo5 O14 72.82(12)
O16 Mo5 O6 161.50(15)
O22 Mo5 O6 91.65(15)
O7 Mo5 O6 72.90(12)
O8 Mo5 O6 83.38(12)
O14 Mo5 O6 69.32(12)
O19 Mo6 O2 106.15(17)
O19 Mo6 O12 96.21(16)
O2 Mo6 O12 97.72(14)
O19 Mo6 O7 100.03(16)
O2 Mo6 O7 96.34(15)
O12 Mo6 O7 154.62(14)
O19 Mo6 O6 95.69(15)
O2 Mo6 O6 157.74(15)
O12 Mo6 O6 83.91(12)
O7 Mo6 O6 75.22(12)
O19 Mo6 O5 163.63(14)
O2 Mo6 O5 88.64(14)
O12 Mo6 O5 74.43(13)
O7 Mo6 O5 84.92(13)
O6 Mo6 O5 70.32(11)
O2W Co1 O2 175.63(14)
O2W Co1 O1 86.44(13)
O2 Co1 O1 90.37(13)
O2W Co1 N1 91.49(16)
O2 Co1 N1 92.00(16)
O1 Co1 N1 99.76(15)
O2W Co1 O1W 90.59(14)
O2 Co1 O1W 86.05(14)
O1 Co1 O1W 83.05(14)
N1 Co1 O1W 176.60(15)
O2W Co1 N2 89.80(15)
O2 Co1 N2 93.53(14)
O1 Co1 N2 175.42(15)
N1 Co1 N2 77.71(16)
O1W Co1 N2 99.62(15)
O3W Co2 O4W 87.67(15)
O3W Co2 O3 173.51(14)
O4W Co2 O3 87.70(14)
O3W Co2 N8 96.80(16)
O4W Co2 N8 174.47(16)
O3 Co2 N8 88.09(15)
O3W Co2 O4 88.03(14)
O4W Co2 O4 88.71(14)
O3 Co2 O4 87.32(13)
N8 Co2 O4 94.68(15)
O3W Co2 N9 89.57(15)
O4W Co2 N9 98.60(15)
O3 Co2 N9 95.62(14)
N8 Co2 N9 78.25(16)
O4 Co2 N9 172.21(15)
Mo4 O1 Co1 139.6(2)
Co1 O1W H1WA 102.3
Co1 O1W H1WB 118.2
H1WA O1W H1WB 97.9
Mo6 O2 Co1 138.03(18)
Co1 O2W H2WA 116.3
Co1 O2W H2WB 132.7
H2WA O2W H2WB 110.4
Mo3 O3 Co2 137.50(19)
Co2 O3W H3WA 115.9
Co2 O3W H3WB 111.5
H3WA O3W H3WB 113.7
Mo2 O4 Co2 137.8(2)
Co2 O4W H4WA 117.4
Co2 O4W H4WB 107.4
H4WA O4W H4WB 112.8
Te1 O5 Mo4 102.22(13)
Te1 O5 Mo6 101.27(13)
Mo4 O5 Mo6 91.73(12)
Te1 O6 Mo6 103.11(13)
Te1 O6 Mo5 102.40(14)
Mo6 O6 Mo5 92.61(11)
Mo6 O7 Mo5 115.14(15)
Mo2 O8 Mo5 115.78(16)
Mo3 O9 Mo2 114.35(16)
Mo1 O10 Mo3 115.11(15)
Mo4 O11 Mo1 116.51(16)
Mo6 O12 Mo4 114.80(16)
Te1 O13 Mo3 102.00(13)
Te1 O13 Mo1 102.08(14)
Mo3 O13 Mo1 92.21(11)
Te1 O14 Mo2 101.77(12)
Te1 O14 Mo5 103.72(14)
Mo2 O14 Mo5 92.86(12)
Te1 O15 Mo4 101.83(13)
Te1 O15 Mo1 103.30(14)
Mo4 O15 Mo1 93.59(12)
Te1 O18 Mo2 102.33(13)
Te1 O18 Mo3 101.66(13)
Mo2 O18 Mo3 91.72(12)
C1 N1 C5 117.9(5)
C1 N1 Co1 125.7(4)
C5 N1 Co1 116.4(3)
C6 N2 C7 104.2(4)
C6 N2 Co1 111.2(3)
C7 N2 Co1 143.4(4)
C6 N3 N4 110.6(4)
C6 N3 H3 124.7
N4 N3 H3 124.7
C7 N4 N3 103.0(4)
C8 N5 N6 102.5(4)
C9 N6 N5 111.0(5)
C9 N6 H6 124.5
N5 N6 H6 124.5
C9 N7 C8 104.2(4)
C10 N8 C14 117.9(5)
C10 N8 Co2 125.5(4)
C14 N8 Co2 116.5(3)
C15 N9 C16 103.6(4)
C15 N9 Co2 109.3(3)
C16 N9 Co2 145.9(3)
C16 N10 N11 102.8(4)
C15 N11 N10 110.4(4)
C15 N11 H11 124.8
N10 N11 H11 124.8
C18 N12 C17 103.5(4)
C18 N13 N14 110.1(4)
C18 N13 H13 124.9
N14 N13 H13 125.0
C17 N14 N13 103.0(4)
N1 C1 C2 122.2(5)
N1 C1 H1 118.9
C2 C1 H1 118.9
C3 C2 C1 119.3(6)
C3 C2 H2 120.4
C1 C2 H2 120.4
C2 C3 C4 119.5(6)
C2 C3 H3A 120.3
C4 C3 H3A 120.3
C5 C4 C3 118.7(5)
C5 C4 H4 120.6
C3 C4 H4 120.6
N1 C5 C4 122.3(5)
N1 C5 C6 112.0(5)
C4 C5 C6 125.6(5)
N3 C6 N2 109.5(5)
N3 C6 C5 129.1(5)
N2 C6 C5 121.3(4)
N4 C7 N2 112.7(5)
N4 C7 C8 122.1(5)
N2 C7 C8 125.2(5)
N5 C8 N7 113.2(5)
N5 C8 C7 124.0(5)
N7 C8 C7 122.7(4)
N7 C9 N6 109.1(5)
N7 C9 H9 125.5
N6 C9 H9 125.5
N8 C10 C11 122.2(6)
N8 C10 H10 118.9
C11 C10 H10 118.9
C12 C11 C10 119.6(6)
C12 C11 H11A 120.2
C10 C11 H11A 120.2
C11 C12 C13 119.4(6)
C11 C12 H12 120.3
C13 C12 H12 120.3
C14 C13 C12 118.3(6)
C14 C13 H13A 120.8
C12 C13 H13A 120.8
N8 C14 C13 122.5(5)
N8 C14 C15 113.1(4)
C13 C14 C15 124.4(5)
N11 C15 N9 109.3(4)
N11 C15 C14 128.7(5)
N9 C15 C14 121.9(4)
N10 C16 N9 113.8(5)
N10 C16 C17 122.1(5)
N9 C16 C17 124.1(4)
N14 C17 N12 113.6(5)
N14 C17 C16 122.5(5)
N12 C17 C16 123.8(5)
N12 C18 N13 109.8(5)
N12 C18 H18 125.1
N13 C18 H18 125.1
O7W Co3 O5W 91.09(17)
O7W Co3 O9W 90.45(16)
O5W Co3 O9W 91.02(16)
O7W Co3 O8W 176.14(17)
O5W Co3 O8W 85.11(16)
O9W Co3 O8W 88.94(15)
O7W Co3 O6W 86.34(15)
O5W Co3 O6W 92.56(15)
O9W Co3 O6W 175.24(16)
O8W Co3 O6W 94.50(14)
O7W Co3 O10W 95.97(16)
O5W Co3 O10W 172.89(16)
O9W Co3 O10W 89.77(15)
O8W Co3 O10W 87.84(14)
O6W Co3 O10W 87.07(14)
Co3 O5W H5WA 116.1
Co3 O5W H5WB 127.3
H5WA O5W H5WB 104.5
Co3 O6W H6WA 131.6
Co3 O6W H6WB 118.6
H6WA O6W H6WB 101.9
Co3 O7W H7WA 128.8
Co3 O7W H7WB 132.7
H7WA O7W H7WB 98.5
Co3 O8W H8WA 119.5
Co3 O8W H8WB 110.2
H8WA O8W H8WB 96.4
Co3 O9W H9WA 127.1
Co3 O9W H9WB 119.4
H9WA O9W H9WB 100.7
Co3 O10W H10A 123.7
Co3 O10W H10B 119.1
H10A O10W H10B 101.2
H11B O11W H11C 75.3
H12A O12W H12B 104.5
H13B O13W H13C 94.8

loop_
_geom_bond_atom_site_label_1
_geom_bond_atom_site_label_2
_geom_bond_distance
Te1 O5 1.901(3)
Te1 O18 1.910(3)
Te1 O13 1.936(3)
Te1 O6 1.939(3)
Te1 O14 1.942(3)
Te1 O15 1.946(3)
Mo1 O21 1.695(3)
Mo1 O17 1.714(4)
Mo1 O10 1.941(3)
Mo1 O11 1.950(3)
Mo1 O15 2.277(3)
Mo1 O13 2.320(3)
Mo2 O23 1.705(4)
Mo2 O4 1.735(3)
Mo2 O8 1.911(3)
Mo2 O9 1.960(3)
Mo2 O14 2.252(3)
Mo2 O18 2.265(3)
Mo3 O24 1.703(4)
Mo3 O3 1.730(3)
Mo3 O9 1.910(3)
Mo3 O10 1.948(3)
Mo3 O13 2.234(3)
Mo3 O18 2.268(3)
Mo4 O20 1.707(4)
Mo4 O1 1.737(3)
Mo4 O11 1.923(3)
Mo4 O12 1.955(3)
Mo4 O15 2.241(3)
Mo4 O5 2.271(3)
Mo5 O16 1.698(4)
Mo5 O22 1.709(4)
Mo5 O7 1.941(3)
Mo5 O8 1.961(3)
Mo5 O14 2.275(3)
Mo5 O6 2.314(3)
Mo6 O19 1.695(4)
Mo6 O2 1.751(3)
Mo6 O12 1.940(3)
Mo6 O7 1.941(3)
Mo6 O6 2.216(3)
Mo6 O5 2.301(3)
Co1 O2W 2.046(3)
Co1 O2 2.068(3)
Co1 O1 2.088(3)
Co1 N1 2.118(4)
Co1 O1W 2.129(4)
Co1 N2 2.142(4)
Co2 O3W 2.073(3)
Co2 O4W 2.089(4)
Co2 O3 2.098(3)
Co2 N8 2.100(5)
Co2 O4 2.115(3)
Co2 N9 2.171(4)
O1W H1WA 0.8501
O1W H1WB 0.8500
O2W H2WA 0.8500
O2W H2WB 0.8500
O3W H3WA 0.8500
O3W H3WB 0.8500
O4W H4WA 0.8499
O4W H4WB 0.8500
N1 C1 1.341(6)
N1 C5 1.359(6)
N2 C6 1.329(6)
N2 C7 1.365(6)
N3 C6 1.324(6)
N3 N4 1.361(6)
N3 H3 0.8601
N4 C7 1.333(6)
N5 C8 1.328(6)
N5 N6 1.351(6)
N6 C9 1.326(6)
N6 H6 0.8602
N7 C9 1.322(7)
N7 C8 1.357(6)
N8 C10 1.336(7)
N8 C14 1.347(6)
N9 C15 1.340(6)
N9 C16 1.359(6)
N10 C16 1.330(6)
N10 N11 1.361(6)
N11 C15 1.335(6)
N11 H11 0.8600
N12 C18 1.324(6)
N12 C17 1.345(6)
N13 C18 1.335(6)
N13 N14 1.338(6)
N13 H13 0.8601
N14 C17 1.334(6)
C1 C2 1.383(8)
C1 H1 0.9300
C2 C3 1.361(8)
C2 H2 0.9300
C3 C4 1.385(8)
C3 H3A 0.9300
C4 C5 1.371(7)
C4 H4 0.9300
C5 C6 1.465(7)
C7 C8 1.450(7)
C9 H9 0.9300
C10 C11 1.385(8)
C10 H10 0.9300
C11 C12 1.344(8)
C11 H11A 0.9300
C12 C13 1.387(8)
C12 H12 0.9300
C13 C14 1.379(7)
C13 H13A 0.9300
C14 C15 1.452(7)
C16 C17 1.454(7)
C18 H18 0.9300
Co3 O7W 2.052(4)
Co3 O5W 2.065(4)
Co3 O9W 2.073(4)
Co3 O8W 2.085(4)
Co3 O6W 2.095(3)
Co3 O10W 2.139(4)
O5W H5WA 0.8500
O5W H5WB 0.8500
O6W H6WA 0.8500
O6W H6WB 0.8500
O7W H7WA 0.8499
O7W H7WB 0.8500
O8W H8WA 0.8499
O8W H8WB 0.8500
O9W H9WA 0.8500
O9W H9WB 0.8499
O10W H10A 0.8500
O10W H10B 0.8500
O11W H11B 0.8500
O11W H11C 0.8501
O12W H12A 0.8500
O12W H12B 0.8501
O13W H13B 0.8501
O13W H13C 0.8500

loop_
_geom_torsion_atom_site_label_1
_geom_torsion_atom_site_label_2
_geom_torsion_atom_site_label_3
_geom_torsion_atom_site_label_4
_geom_torsion
O20 Mo4 O1 Co1 -111.7(3)
O11 Mo4 O1 Co1 144.7(3)
O12 Mo4 O1 Co1 -15.1(3)
O15 Mo4 O1 Co1 74.8(5)
O5 Mo4 O1 Co1 59.2(3)
O19 Mo6 O2 Co1 116.7(3)
O12 Mo6 O2 Co1 17.9(3)
O7 Mo6 O2 Co1 -140.9(3)
O6 Mo6 O2 Co1 -74.9(5)
O5 Mo6 O2 Co1 -56.2(3)
O24 Mo3 O3 Co2 -109.6(3)
O9 Mo3 O3 Co2 -9.7(3)
O10 Mo3 O3 Co2 148.5(3)
O13 Mo3 O3 Co2 83.4(5)
O18 Mo3 O3 Co2 64.9(3)
O23 Mo2 O4 Co2 102.1(3)
O8 Mo2 O4 Co2 -153.4(3)
O9 Mo2 O4 Co2 4.9(3)
O14 Mo2 O4 Co2 -80.7(5)
O18 Mo2 O4 Co2 -68.6(3)
C6 N3 N4 C7 -1.4(6)
C8 N5 N6 C9 0.0(6)
C16 N10 N11 C15 1.1(6)
C18 N13 N14 C17 -1.2(6)
C5 N1 C1 C2 0.8(9)
Co1 N1 C1 C2 -178.7(4)
N1 C1 C2 C3 -0.1(9)
C1 C2 C3 C4 0.1(9)
C2 C3 C4 C5 -0.9(9)
C1 N1 C5 C4 -1.6(8)
Co1 N1 C5 C4 177.9(4)
C1 N1 C5 C6 177.6(5)
Co1 N1 C5 C6 -2.9(6)
C3 C4 C5 N1 1.7(8)
C3 C4 C5 C6 -177.4(5)
N4 N3 C6 N2 1.0(6)
N4 N3 C6 C5 177.2(5)
C7 N2 C6 N3 -0.2(6)
Co1 N2 C6 N3 -171.0(3)
C7 N2 C6 C5 -176.8(5)
Co1 N2 C6 C5 12.4(6)
N1 C5 C6 N3 177.4(5)
C4 C5 C6 N3 -3.4(9)
N1 C5 C6 N2 -6.8(7)
C4 C5 C6 N2 172.5(5)
N3 N4 C7 N2 1.3(6)
N3 N4 C7 C8 -178.7(5)
C6 N2 C7 N4 -0.7(6)
Co1 N2 C7 N4 164.8(4)
C6 N2 C7 C8 179.2(5)
Co1 N2 C7 C8 -15.3(9)
N6 N5 C8 N7 0.1(6)
N6 N5 C8 C7 -176.5(5)
C9 N7 C8 N5 -0.2(6)
C9 N7 C8 C7 176.4(5)
N4 C7 C8 N5 -8.8(8)
N2 C7 C8 N5 171.3(5)
N4 C7 C8 N7 175.0(5)
N2 C7 C8 N7 -4.9(8)
C8 N7 C9 N6 0.2(6)
N5 N6 C9 N7 -0.2(7)
C14 N8 C10 C11 -0.6(9)
Co2 N8 C10 C11 -176.1(5)
N8 C10 C11 C12 -0.3(10)
C10 C11 C12 C13 -0.8(10)
C11 C12 C13 C14 2.8(10)
C10 N8 C14 C13 2.7(8)
Co2 N8 C14 C13 178.6(4)
C10 N8 C14 C15 -175.7(5)
Co2 N8 C14 C15 0.2(5)
C12 C13 C14 N8 -3.8(9)
C12 C13 C14 C15 174.4(5)
N10 N11 C15 N9 -1.0(6)
N10 N11 C15 C14 -178.3(5)
C16 N9 C15 N11 0.4(6)
Co2 N9 C15 N11 171.4(3)
C16 N9 C15 C14 177.9(5)
Co2 N9 C15 C14 -11.1(6)
N8 C14 C15 N11 -175.2(5)
C13 C14 C15 N11 6.5(9)
N8 C14 C15 N9 7.8(7)
C13 C14 C15 N9 -170.5(5)
N11 N10 C16 N9 -0.9(6)
N11 N10 C16 C17 -179.8(5)
C15 N9 C16 N10 0.3(6)
Co2 N9 C16 N10 -164.5(4)
C15 N9 C16 C17 179.3(5)
Co2 N9 C16 C17 14.5(10)
N13 N14 C17 N12 0.9(6)
N13 N14 C17 C16 -175.6(5)
C18 N12 C17 N14 -0.3(6)
C18 N12 C17 C16 176.2(5)
N10 C16 C17 N14 -176.0(5)
N9 C16 C17 N14 5.2(8)
N10 C16 C17 N12 7.9(8)
N9 C16 C17 N12 -171.0(5)
C17 N12 C18 N13 -0.5(6)
N14 N13 C18 N12 1.1(7)
